data_4126114
loop_
_publ_author_name
'Kim, Dong Jun'
'Hermann, Keith R.'
'Prokofjevs, Aleksandrs'
'Otley, Michael T.'
'Pezzato, Cristian'
'Owczarek, Magdalena'
'Stoddart, J. Fraser'

_publ_section_title
;
 Redox-Active Macrocycles for Organic Rechargeable Batteries.
;
_journal_issue 19
_journal_name_full 'Journal of the American Chemical Society'
_journal_page_first 6635
_journal_page_last 6643
_journal_paper_doi 10.1021/jacs.7b01209
_journal_volume 139
_journal_year 2017
_chemical_absolute_configuration ad
_chemical_formula_moiety 'C32 H24 N4 O8'
_chemical_formula_sum 'C32 H24 N4 O8'
_chemical_formula_weight 592.55
_space_group_crystal_system triclinic
_space_group_IT_number 1
_space_group_name_Hall 'P 1'
_space_group_name_H-M_alt 'P 1'
_symmetry_space_group_name_Hall 'P 1'
_symmetry_space_group_name_H-M 'P 1'
_atom_sites_solution_hydrogens geom
_audit_creation_date 2016-08-14
_audit_creation_method
;
Olex2 1.2
(compiled 2015.09.30 svn.r3233 for OlexSys, GUI svn.r5103)
;
_audit_update_record
;
2016-08-28 # Formatted by publCIF
;
_cell_angle_alpha 97.113(2)
_cell_angle_beta 100.141(2)
_cell_angle_gamma 104.254(2)
_cell_formula_units_Z 1
_cell_length_a 6.9466(5)
_cell_length_b 7.5493(5)
_cell_length_c 13.1221(9)
_cell_measurement_reflns_used 9007
_cell_measurement_temperature 200
_cell_measurement_theta_max 68.110
_cell_measurement_theta_min 3.475
_cell_volume 646.39(8)
_computing_cell_refinement 'SAINT V8.34A (Bruker, 2013)'
_computing_data_collection 'APEX2 V2014.11-0 (Bruker, 2014)'
_computing_data_reduction 'Bruker SAINT'
_computing_molecular_graphics 'Olex2 (Dolomanov et al., 2009)'
_computing_publication_material 'Olex2 (Dolomanov et al., 2009)'
_computing_structure_refinement 'XL (Sheldrick, 2008)'
_computing_structure_solution 'XT (Sheldrick, 2015)'
_diffrn_ambient_temperature 200
_diffrn_detector_area_resol_mean 8
_diffrn_measured_fraction_theta_full 0.996
_diffrn_measured_fraction_theta_max 0.989
_diffrn_measurement_device_type 'Bruker Kappa APEX CCD area detector'
_diffrn_measurement_method '\w and \f scans'
_diffrn_radiation_monochromator 'MX optics'
_diffrn_radiation_type CuK\a
_diffrn_radiation_wavelength 1.54178
_diffrn_reflns_av_R_equivalents 0.0219
_diffrn_reflns_av_unetI/netI 0.0115
_diffrn_reflns_Laue_measured_fraction_full 0.996
_diffrn_reflns_Laue_measured_fraction_max 0.989
_diffrn_reflns_limit_h_max 8
_diffrn_reflns_limit_h_min -8
_diffrn_reflns_limit_k_max 9
_diffrn_reflns_limit_k_min -7
_diffrn_reflns_limit_l_max 15
_diffrn_reflns_limit_l_min -15
_diffrn_reflns_number 34689
_diffrn_reflns_point_group_measured_fraction_full 0.996
_diffrn_reflns_point_group_measured_fraction_max 0.989
_diffrn_reflns_theta_full 67.679
_diffrn_reflns_theta_max 68.110
_diffrn_reflns_theta_min 3.475
_diffrn_source microsource
_exptl_absorpt_coefficient_mu 0.931
_exptl_absorpt_correction_T_max 0.7379
_exptl_absorpt_correction_T_min 0.6489
_exptl_absorpt_correction_type integration
_exptl_absorpt_process_details
;
SADABS-2014/5 (Bruker,2014/5) was used for absorption correction.
wR2(int) was 0.0927 before and 0.0340 after correction.
The Ratio of minimum to maximum transmission is 0.8794.
The \l/2 correction factor is Not present.
;
_exptl_crystal_colour colourless
_exptl_crystal_colour_primary colourless
_exptl_crystal_density_diffrn 1.522
_exptl_crystal_description Plate
_exptl_crystal_F_000 308
_exptl_crystal_size_max 0.283
_exptl_crystal_size_mid 0.087
_exptl_crystal_size_min 0.087
_refine_diff_density_max 0.165
_refine_diff_density_min -0.190
_refine_diff_density_rms 0.047
_refine_ls_abs_structure_details
;
 Refined as an inversion twin.
;
_refine_ls_abs_structure_Flack 0.03(15)
_refine_ls_extinction_method none
_refine_ls_goodness_of_fit_ref 1.060
_refine_ls_hydrogen_treatment constr
_refine_ls_matrix_type full
_refine_ls_number_parameters 398
_refine_ls_number_reflns 4452
_refine_ls_number_restraints 3
_refine_ls_restrained_S_all 1.059
_refine_ls_R_factor_all 0.0244
_refine_ls_R_factor_gt 0.0242
_refine_ls_shift/su_max 0.000
_refine_ls_shift/su_mean 0.000
_refine_ls_structure_factor_coef Fsqd
_refine_ls_weighting_details 'w=1/[\s^2^(Fo^2^)+(0.0458P)^2^+0.0902P] where P=(Fo^2^+2Fc^2^)/3'
_refine_ls_weighting_scheme calc
_refine_ls_wR_factor_gt 0.0674
_refine_ls_wR_factor_ref 0.0676
_reflns_Friedel_coverage 1.000
_reflns_Friedel_fraction_full 0.996
_reflns_Friedel_fraction_max 0.989
_reflns_number_gt 4424
_reflns_number_total 4452
_reflns_threshold_expression 'I > 2\s(I)'
_cod_data_source_file ja7b01209_si_003.cif
_cod_data_source_block cx0825_0m
_cod_database_code 4126114
_shelx_space_group_comment
;
The symmetry employed for this shelxl refinement is uniquely defined
by the following loop, which should always be used as a source of
symmetry information in preference to the above space-group names.
They are only intended as comments.
;
_shelx_estimated_absorpt_t_max 0.923
_shelx_estimated_absorpt_t_min 0.779
_olex2_refinement_description
;
1. Twinned data refinement
 Scales: 0.97(15) 0.03(15)
2. Fixed Uiso
 At 1.2 times of:
  All C(H) groups, All C(H,H) groups
3.a Ternary CH refined with riding coordinates:
 C4(H4), C5(H5), C18(H18), C19(H19)
3.b Secondary CH2 refined with riding coordinates:
 C1(H1a,H1b), C2(H2a,H2b), C3(H3a,H3b), C6(H6a,H6b), C20(H20a,H20b), C21(H21a,
 H21b), C22(H22a,H22b), C23(H23a,H23b)
3.c Aromatic/amide H refined with riding coordinates:
 C9(H9), C15(H15), C26(H26), C31(H31)
;
_shelx_shelxl_version_number 2014/7
_olex2_date_sample_data_collection 2016-08-08
_olex2_date_sample_submission 2016-08-08
_olex2_submission_original_sample_id cx0825
_olex2_submission_special_instructions 'No special instructions were received'

loop_
_space_group_symop_operation_xyz
'x, y, z'

loop_
_atom_site_label
_atom_site_type_symbol
_atom_site_fract_x
_atom_site_fract_y
_atom_site_fract_z
_atom_site_U_iso_or_equiv
_atom_site_adp_type
_atom_site_occupancy
_atom_site_site_symmetry_order
_atom_site_calc_flag
_atom_site_refinement_flags_posn
C1 C 0.6911(4) 0.1499(3) 0.99212(17) 0.0333(5) Uani 1 1 d .
H1A H 0.6826 0.1555 1.0669 0.040 Uiso 1 1 calc R
H1B H 0.6481 0.0177 0.9583 0.040 Uiso 1 1 calc R
C2 C 0.9107(3) 0.2349(3) 0.98553(17) 0.0316(5) Uani 1 1 d .
H2A H 0.9969 0.1596 1.0159 0.038 Uiso 1 1 calc R
H2B H 0.9601 0.3616 1.0278 0.038 Uiso 1 1 calc R
C3 C 0.9316(3) 0.2445(3) 0.87239(17) 0.0289(5) Uani 1 1 d .
H3A H 0.8929 0.1177 0.8307 0.035 Uiso 1 1 calc R
H3B H 1.0744 0.3055 0.8709 0.035 Uiso 1 1 calc R
C4 C 0.7920(3) 0.3556(3) 0.82558(15) 0.0232(4) Uani 1 1 d .
H4 H 0.8269 0.4776 0.8739 0.028 Uiso 1 1 calc R
C5 C 0.5695(3) 0.2527(3) 0.82525(15) 0.0234(4) Uani 1 1 d .
H5 H 0.5461 0.1209 0.7913 0.028 Uiso 1 1 calc R
C6 C 0.5462(4) 0.2502(3) 0.93879(18) 0.0309(5) Uani 1 1 d .
H6A H 0.5780 0.3789 0.9772 0.037 Uiso 1 1 calc R
H6B H 0.4042 0.1856 0.9398 0.037 Uiso 1 1 calc R
C7 C 0.4459(3) 0.5180(3) 0.76072(16) 0.0230(4) Uani 1 1 d .
C8 C 0.3383(3) 0.5320(3) 0.65391(16) 0.0224(4) Uani 1 1 d .
C9 C 0.3466(3) 0.6883(3) 0.60808(16) 0.0235(4) Uani 1 1 d .
H9 H 0.4037 0.8108 0.6468 0.028 Uiso 1 1 calc R
C10 C 0.2644(3) 0.6510(3) 0.50047(16) 0.0221(4) Uani 1 1 d .
C11 C 0.2710(3) 0.7825(3) 0.42374(17) 0.0243(4) Uani 1 1 d .
C13 C 0.1293(3) 0.4832(3) 0.32942(16) 0.0246(4) Uani 1 1 d .
C14 C 0.1777(3) 0.4720(3) 0.44410(15) 0.0224(4) Uani 1 1 d .
C15 C 0.1608(3) 0.3146(3) 0.49085(16) 0.0229(4) Uani 1 1 d .
H15 H 0.0959 0.1925 0.4531 0.027 Uiso 1 1 calc R
C16 C 0.2475(3) 0.3524(3) 0.59785(16) 0.0219(4) Uani 1 1 d .
C17 C 0.2907(3) 0.2199(3) 0.66833(16) 0.0230(4) Uani 1 1 d .
C18 C 0.2449(3) 0.7465(3) 0.22951(15) 0.0242(4) Uani 1 1 d .
H18 H 0.3291 0.8781 0.2538 0.029 Uiso 1 1 calc R
C19 C 0.3740(3) 0.6417(3) 0.17381(15) 0.0228(4) Uani 1 1 d .
H19 H 0.2822 0.5179 0.1369 0.027 Uiso 1 1 calc R
C20 C 0.4477(3) 0.7479(3) 0.09003(16) 0.0272(4) Uani 1 1 d .
H20A H 0.5349 0.6858 0.0552 0.033 Uiso 1 1 calc R
H20B H 0.5288 0.8759 0.1229 0.033 Uiso 1 1 calc R
C21 C 0.2621(3) 0.7531(3) 0.00893(17) 0.0309(5) Uani 1 1 d .
H21A H 0.3083 0.8244 -0.0449 0.037 Uiso 1 1 calc R
H21B H 0.1873 0.6250 -0.0269 0.037 Uiso 1 1 calc R
C22 C 0.1196(4) 0.8415(3) 0.05971(18) 0.0339(5) Uani 1 1 d .
H22A H -0.0035 0.8320 0.0059 0.041 Uiso 1 1 calc R
H22B H 0.1880 0.9750 0.0860 0.041 Uiso 1 1 calc R
C23 C 0.0558(3) 0.7501(3) 0.15108(18) 0.0311(5) Uani 1 1 d .
H23A H -0.0238 0.8207 0.1865 0.037 Uiso 1 1 calc R
H23B H -0.0312 0.6218 0.1239 0.037 Uiso 1 1 calc R
C24 C 0.6635(3) 0.7408(3) 0.33582(15) 0.0214(4) Uani 1 1 d .
C25 C 0.7287(3) 0.6340(3) 0.41778(16) 0.0204(4) Uani 1 1 d .
C26 C 0.8181(3) 0.6992(3) 0.52369(15) 0.0214(4) Uani 1 1 d .
H26 H 0.8732 0.8274 0.5525 0.026 Uiso 1 1 calc R
C27 C 0.8196(3) 0.5599(3) 0.58351(16) 0.0214(4) Uani 1 1 d .
C28 C 0.8735(3) 0.5776(3) 0.70072(16) 0.0233(4) Uani 1 1 d .
C29 C 0.7515(3) 0.2637(3) 0.62855(16) 0.0227(4) Uani 1 1 d .
C30 C 0.7465(3) 0.3719(3) 0.54051(15) 0.0210(4) Uani 1 1 d .
C31 C 0.6650(3) 0.3071(3) 0.43410(15) 0.0214(4) Uani 1 1 d .
H31 H 0.6203 0.1788 0.4044 0.026 Uiso 1 1 calc R
C32 C 0.6545(3) 0.4454(3) 0.37496(15) 0.0210(4) Uani 1 1 d .
C33 C 0.5380(3) 0.4265(3) 0.26561(16) 0.0228(4) Uani 1 1 d .
N1 N 0.4239(3) 0.3287(2) 0.76062(14) 0.0242(4) Uani 1 1 d .
N2 N 0.2007(3) 0.6713(3) 0.32379(13) 0.0254(4) Uani 1 1 d .
N3 N 0.5379(2) 0.6082(2) 0.25047(13) 0.0222(4) Uani 1 1 d .
N4 N 0.8169(3) 0.3950(2) 0.72113(13) 0.0234(4) Uani 1 1 d .
O1 O 0.5400(2) 0.6426(2) 0.83273(12) 0.0323(4) Uani 1 1 d .
O2 O 0.2296(2) 0.0526(2) 0.65232(12) 0.0293(3) Uani 1 1 d .
O3 O 0.3273(2) 0.9493(2) 0.44061(12) 0.0309(4) Uani 1 1 d .
O4 O 0.0502(2) 0.3587(2) 0.25578(12) 0.0343(4) Uani 1 1 d .
O5 O 0.7036(2) 0.9066(2) 0.34093(12) 0.0290(3) Uani 1 1 d .
O6 O 0.4517(2) 0.2876(2) 0.20242(12) 0.0321(4) Uani 1 1 d .
O7 O 0.9454(2) 0.7159(2) 0.76634(12) 0.0343(4) Uani 1 1 d .
O8 O 0.7060(2) 0.0974(2) 0.62392(12) 0.0303(3) Uani 1 1 d .

loop_
_atom_site_aniso_label
_atom_site_aniso_U_11
_atom_site_aniso_U_22
_atom_site_aniso_U_33
_atom_site_aniso_U_23
_atom_site_aniso_U_13
_atom_site_aniso_U_12
C1 0.0424(12) 0.0312(13) 0.0279(11) 0.0146(9) 0.0070(9) 0.0088(10)
C2 0.0371(12) 0.0286(12) 0.0284(11) 0.0113(8) -0.0012(9) 0.0104(9)
C3 0.0266(10) 0.0323(12) 0.0302(11) 0.0102(9) 0.0042(8) 0.0117(9)
C4 0.0266(10) 0.0243(11) 0.0197(9) 0.0065(8) 0.0047(8) 0.0076(8)
C5 0.0250(10) 0.0227(11) 0.0242(10) 0.0073(8) 0.0048(8) 0.0087(8)
C6 0.0351(12) 0.0332(13) 0.0294(11) 0.0127(9) 0.0126(9) 0.0112(9)
C7 0.0239(10) 0.0235(11) 0.0247(10) 0.0049(8) 0.0076(8) 0.0100(8)
C8 0.0197(9) 0.0265(11) 0.0243(10) 0.0050(8) 0.0074(7) 0.0099(8)
C9 0.0251(10) 0.0223(11) 0.0260(10) 0.0035(8) 0.0080(8) 0.0104(8)
C10 0.0214(9) 0.0250(11) 0.0240(10) 0.0063(8) 0.0084(7) 0.0106(8)
C11 0.0235(9) 0.0270(13) 0.0256(10) 0.0062(9) 0.0086(8) 0.0100(9)
C13 0.0212(9) 0.0289(12) 0.0240(10) 0.0059(9) 0.0066(8) 0.0055(8)
C14 0.0179(9) 0.0268(11) 0.0243(10) 0.0054(8) 0.0068(7) 0.0073(8)
C15 0.0194(9) 0.0237(11) 0.0261(10) 0.0061(8) 0.0058(8) 0.0056(8)
C16 0.0175(9) 0.0238(11) 0.0269(10) 0.0053(8) 0.0083(8) 0.0073(7)
C17 0.0189(9) 0.0259(12) 0.0270(10) 0.0073(8) 0.0086(7) 0.0074(8)
C18 0.0267(10) 0.0249(11) 0.0225(10) 0.0085(8) 0.0057(8) 0.0075(8)
C19 0.0231(9) 0.0236(11) 0.0211(9) 0.0051(8) 0.0020(7) 0.0065(8)
C20 0.0305(10) 0.0296(12) 0.0222(10) 0.0091(8) 0.0066(8) 0.0065(8)
C21 0.0367(11) 0.0311(13) 0.0223(10) 0.0102(8) 0.0018(8) 0.0050(9)
C22 0.0383(12) 0.0329(13) 0.0303(11) 0.0120(9) -0.0021(9) 0.0130(10)
C23 0.0299(10) 0.0346(13) 0.0312(11) 0.0069(9) 0.0037(9) 0.0148(9)
C24 0.0206(9) 0.0225(12) 0.0222(9) 0.0054(8) 0.0062(7) 0.0060(8)
C25 0.0174(9) 0.0210(11) 0.0242(9) 0.0058(8) 0.0059(7) 0.0057(7)
C26 0.0181(9) 0.0219(11) 0.0238(10) 0.0044(8) 0.0051(7) 0.0042(7)
C27 0.0170(9) 0.0242(11) 0.0235(9) 0.0054(8) 0.0051(7) 0.0057(7)
C28 0.0215(9) 0.0257(12) 0.0221(10) 0.0052(8) 0.0041(8) 0.0050(8)
C29 0.0210(9) 0.0242(12) 0.0256(10) 0.0065(8) 0.0060(7) 0.0096(8)
C30 0.0182(9) 0.0241(11) 0.0238(10) 0.0062(8) 0.0068(7) 0.0087(8)
C31 0.0218(9) 0.0206(11) 0.0235(10) 0.0035(8) 0.0059(7) 0.0084(7)
C32 0.0202(9) 0.0237(11) 0.0216(10) 0.0056(8) 0.0073(7) 0.0080(8)
C33 0.0236(9) 0.0230(11) 0.0235(10) 0.0043(8) 0.0067(7) 0.0080(8)
N1 0.0250(8) 0.0238(10) 0.0250(9) 0.0060(7) 0.0049(7) 0.0087(7)
N2 0.0280(9) 0.0264(10) 0.0232(9) 0.0065(7) 0.0075(7) 0.0075(7)
N3 0.0257(8) 0.0209(10) 0.0204(8) 0.0064(7) 0.0034(6) 0.0069(7)
N4 0.0251(8) 0.0249(10) 0.0212(8) 0.0073(7) 0.0054(7) 0.0068(7)
O1 0.0405(9) 0.0281(9) 0.0274(8) 0.0015(6) 0.0030(7) 0.0124(7)
O2 0.0303(8) 0.0230(9) 0.0335(8) 0.0072(6) 0.0057(6) 0.0049(6)
O3 0.0423(9) 0.0237(9) 0.0295(8) 0.0071(6) 0.0114(7) 0.0104(7)
O4 0.0408(8) 0.0292(9) 0.0261(7) 0.0029(6) 0.0049(6) -0.0002(7)
O5 0.0337(8) 0.0211(9) 0.0315(8) 0.0067(6) 0.0051(6) 0.0065(6)
O6 0.0422(9) 0.0235(9) 0.0263(7) 0.0003(6) -0.0003(6) 0.0085(7)
O7 0.0432(9) 0.0277(9) 0.0245(7) 0.0027(6) 0.0028(7) 0.0003(7)
O8 0.0408(8) 0.0226(9) 0.0295(8) 0.0079(6) 0.0075(6) 0.0106(6)

loop_
_atom_type_symbol
_atom_type_description
_atom_type_scat_dispersion_real
_atom_type_scat_dispersion_imag
_atom_type_scat_source
C C 0.0181 0.0091 'International Tables Vol C Tables 4.2.6.8 and 6.1.1.4'
H H 0.0000 0.0000 'International Tables Vol C Tables 4.2.6.8 and 6.1.1.4'
N N 0.0311 0.0180 'International Tables Vol C Tables 4.2.6.8 and 6.1.1.4'
O O 0.0492 0.0322 'International Tables Vol C Tables 4.2.6.8 and 6.1.1.4'

loop_
_geom_angle_atom_site_label_1
_geom_angle_atom_site_label_2
_geom_angle_atom_site_label_3
_geom_angle
H1A C1 H1B 107.9
C2 C1 H1A 109.2
C2 C1 H1B 109.2
C2 C1 C6 112.15(18)
C6 C1 H1A 109.2
C6 C1 H1B 109.2
C1 C2 H2A 109.2
C1 C2 H2B 109.2
C1 C2 C3 111.85(18)
H2A C2 H2B 107.9
C3 C2 H2A 109.2
C3 C2 H2B 109.2
C2 C3 H3A 110.0
C2 C3 H3B 110.0
C2 C3 C4 108.53(18)
H3A C3 H3B 108.4
C4 C3 H3A 110.0
C4 C3 H3B 110.0
C3 C4 H4 107.3
C3 C4 C5 108.65(17)
C5 C4 H4 107.3
N4 C4 C3 113.88(17)
N4 C4 H4 107.3
N4 C4 C5 111.97(15)
C4 C5 H5 107.0
C6 C5 C4 108.97(17)
C6 C5 H5 107.0
N1 C5 C4 111.41(16)
N1 C5 H5 107.0
N1 C5 C6 115.16(17)
C1 C6 C5 109.13(18)
C1 C6 H6A 109.9
C1 C6 H6B 109.9
C5 C6 H6A 109.9
C5 C6 H6B 109.9
H6A C6 H6B 108.3
N1 C7 C8 106.07(17)
O1 C7 C8 128.2(2)
O1 C7 N1 125.65(19)
C9 C8 C7 128.46(19)
C9 C8 C16 122.79(19)
C16 C8 C7 108.08(17)
C8 C9 H9 122.8
C8 C9 C10 114.32(19)
C10 C9 H9 122.8
C9 C10 C11 128.83(19)
C14 C10 C9 122.93(19)
C14 C10 C11 107.91(18)
N2 C11 C10 105.90(18)
O3 C11 C10 129.0(2)
O3 C11 N2 125.1(2)
N2 C13 C14 105.57(17)
O4 C13 C14 128.5(2)
O4 C13 N2 125.9(2)
C10 C14 C13 108.30(18)
C10 C14 C15 122.89(19)
C15 C14 C13 128.56(19)
C14 C15 H15 123.0
C16 C15 C14 113.93(19)
C16 C15 H15 123.0
C8 C16 C17 107.84(17)
C15 C16 C8 123.05(19)
C15 C16 C17 128.47(19)
N1 C17 C16 106.16(17)
O2 C17 C16 128.82(19)
O2 C17 N1 125.02(19)
C19 C18 H18 107.0
C23 C18 H18 107.0
C23 C18 C19 110.11(16)
N2 C18 H18 107.0
N2 C18 C19 111.32(16)
N2 C18 C23 113.91(17)
C18 C19 H19 107.5
C20 C19 C18 108.60(17)
C20 C19 H19 107.5
N3 C19 C18 111.22(15)
N3 C19 H19 107.5
N3 C19 C20 114.24(16)
C19 C20 H20A 110.0
C19 C20 H20B 110.0
C19 C20 C21 108.68(17)
H20A C20 H20B 108.3
C21 C20 H20A 110.0
C21 C20 H20B 110.0
C20 C21 H21A 109.3
C20 C21 H21B 109.3
H21A C21 H21B 107.9
C22 C21 C20 111.76(17)
C22 C21 H21A 109.3
C22 C21 H21B 109.3
C21 C22 H22A 109.1
C21 C22 H22B 109.1
C21 C22 C23 112.70(18)
H22A C22 H22B 107.8
C23 C22 H22A 109.1
C23 C22 H22B 109.1
C18 C23 C22 109.57(18)
C18 C23 H23A 109.8
C18 C23 H23B 109.8
C22 C23 H23A 109.8
C22 C23 H23B 109.8
H23A C23 H23B 108.2
N3 C24 C25 106.02(17)
O5 C24 C25 128.21(18)
O5 C24 N3 125.74(18)
C26 C25 C24 128.44(19)
C26 C25 C32 122.88(18)
C32 C25 C24 107.95(17)
C25 C26 H26 123.0
C27 C26 C25 113.96(19)
C27 C26 H26 123.0
C26 C27 C28 128.67(19)
C26 C27 C30 122.97(19)
C30 C27 C28 108.04(17)
N4 C28 C27 105.59(17)
O7 C28 C27 128.9(2)
O7 C28 N4 125.50(19)
N4 C29 C30 105.93(17)
O8 C29 C30 128.72(19)
O8 C29 N4 125.34(19)
C27 C30 C29 108.28(17)
C31 C30 C27 122.96(19)
C31 C30 C29 128.42(19)
C30 C31 H31 122.9
C32 C31 C30 114.25(18)
C32 C31 H31 122.9
C25 C32 C33 108.25(17)
C31 C32 C25 122.86(18)
C31 C32 C33 128.11(19)
N3 C33 C32 105.89(16)
O6 C33 C32 128.88(19)
O6 C33 N3 125.15(19)
C7 N1 C5 124.59(17)
C7 N1 C17 111.22(17)
C17 N1 C5 120.82(17)
C11 N2 C18 120.78(18)
C13 N2 C11 111.93(17)
C13 N2 C18 125.86(17)
C24 N3 C19 124.55(17)
C24 N3 C33 111.36(16)
C33 N3 C19 120.94(16)
C28 N4 C4 122.24(17)
C29 N4 C4 124.80(17)
C29 N4 C28 111.84(16)

loop_
_geom_bond_atom_site_label_1
_geom_bond_atom_site_label_2
_geom_bond_distance
C1 H1A 0.9900
C1 H1B 0.9900
C1 C2 1.525(3)
C1 C6 1.528(3)
C2 H2A 0.9900
C2 H2B 0.9900
C2 C3 1.526(3)
C3 H3A 0.9900
C3 H3B 0.9900
C3 C4 1.529(3)
C4 H4 1.0000
C4 C5 1.548(3)
C4 N4 1.468(2)
C5 H5 1.0000
C5 C6 1.529(3)
C5 N1 1.475(3)
C6 H6A 0.9900
C6 H6B 0.9900
C7 C8 1.497(3)
C7 N1 1.399(3)
C7 O1 1.210(3)
C8 C9 1.383(3)
C8 C16 1.395(3)
C9 H9 0.9500
C9 C10 1.392(3)
C10 C11 1.497(3)
C10 C14 1.389(3)
C11 N2 1.401(3)
C11 O3 1.203(3)
C13 C14 1.501(3)
C13 N2 1.400(3)
C13 O4 1.205(3)
C14 C15 1.392(3)
C15 H15 0.9500
C15 C16 1.391(3)
C16 C17 1.492(3)
C17 N1 1.408(3)
C17 O2 1.207(3)
C18 H18 1.0000
C18 C19 1.550(3)
C18 C23 1.528(3)
C18 N2 1.473(2)
C19 H19 1.0000
C19 C20 1.526(3)
C19 N3 1.474(2)
C20 H20A 0.9900
C20 H20B 0.9900
C20 C21 1.532(3)
C21 H21A 0.9900
C21 H21B 0.9900
C21 C22 1.522(3)
C22 H22A 0.9900
C22 H22B 0.9900
C22 C23 1.534(3)
C23 H23A 0.9900
C23 H23B 0.9900
C24 C25 1.495(3)
C24 N3 1.402(3)
C24 O5 1.204(3)
C25 C26 1.391(3)
C25 C32 1.396(3)
C26 H26 0.9500
C26 C27 1.389(3)
C27 C28 1.498(3)
C27 C30 1.391(3)
C28 N4 1.410(3)
C28 O7 1.204(3)
C29 C30 1.496(3)
C29 N4 1.397(3)
C29 O8 1.208(3)
C30 C31 1.388(3)
C31 H31 0.9500
C31 C32 1.384(3)
C32 C33 1.489(3)
C33 N3 1.411(3)
C33 O6 1.203(3)

loop_
_geom_torsion_atom_site_label_1
_geom_torsion_atom_site_label_2
_geom_torsion_atom_site_label_3
_geom_torsion_atom_site_label_4
_geom_torsion
C1 C2 C3 C4 57.0(3)
C2 C1 C6 C5 55.2(3)
C2 C3 C4 C5 -61.7(2)
C2 C3 C4 N4 172.73(17)
C3 C4 C5 C6 64.3(2)
C3 C4 C5 N1 -167.51(16)
C3 C4 N4 C28 -120.7(2)
C3 C4 N4 C29 72.4(2)
C4 C5 C6 C1 -59.9(2)
C4 C5 N1 C7 -42.7(3)
C4 C5 N1 C17 114.7(2)
C5 C4 N4 C28 115.5(2)
C5 C4 N4 C29 -51.4(3)
C6 C1 C2 C3 -54.4(3)
C6 C5 N1 C7 82.0(3)
C6 C5 N1 C17 -120.5(2)
C7 C8 C9 C10 166.92(18)
C7 C8 C16 C15 -170.17(18)
C7 C8 C16 C17 1.4(2)
C8 C7 N1 C5 151.82(18)
C8 C7 N1 C17 -7.5(2)
C8 C9 C10 C11 -171.44(18)
C8 C9 C10 C14 1.1(3)
C8 C16 C17 N1 -5.8(2)
C8 C16 C17 O2 175.1(2)
C9 C8 C16 C15 1.2(3)
C9 C8 C16 C17 172.69(18)
C9 C10 C11 N2 169.10(19)
C9 C10 C11 O3 -9.6(4)
C9 C10 C14 C13 -173.04(18)
C9 C10 C14 C15 1.7(3)
C10 C11 N2 C13 6.5(2)
C10 C11 N2 C18 -160.69(17)
C10 C14 C15 C16 -3.0(3)
C11 C10 C14 C13 0.9(2)
C11 C10 C14 C15 175.67(17)
C13 C14 C15 C16 170.61(18)
C14 C10 C11 N2 -4.4(2)
C14 C10 C11 O3 176.9(2)
C14 C13 N2 C11 -5.9(2)
C14 C13 N2 C18 160.46(18)
C14 C15 C16 C8 1.7(3)
C14 C15 C16 C17 -168.02(18)
C15 C16 C17 N1 165.15(19)
C15 C16 C17 O2 -14.0(3)
C16 C8 C9 C10 -2.5(3)
C16 C17 N1 C5 -151.89(17)
C16 C17 N1 C7 8.3(2)
C18 C19 C20 C21 -61.7(2)
C18 C19 N3 C24 -44.5(2)
C18 C19 N3 C33 113.67(19)
C19 C18 C23 C22 -57.6(2)
C19 C18 N2 C11 117.8(2)
C19 C18 N2 C13 -47.4(3)
C19 C20 C21 C22 57.6(2)
C20 C19 N3 C24 78.9(2)
C20 C19 N3 C33 -123.0(2)
C20 C21 C22 C23 -53.8(3)
C21 C22 C23 C18 53.1(3)
C23 C18 C19 C20 63.2(2)
C23 C18 C19 N3 -170.30(17)
C23 C18 N2 C11 -117.0(2)
C23 C18 N2 C13 77.8(3)
C24 C25 C26 C27 166.60(18)
C24 C25 C32 C31 -171.46(18)
C24 C25 C32 C33 -0.8(2)
C25 C24 N3 C19 152.57(17)
C25 C24 N3 C33 -7.4(2)
C25 C26 C27 C28 -169.94(18)
C25 C26 C27 C30 2.8(3)
C25 C32 C33 N3 -3.6(2)
C25 C32 C33 O6 179.5(2)
C26 C25 C32 C31 -0.5(3)
C26 C25 C32 C33 170.15(18)
C26 C27 C28 N4 170.23(18)
C26 C27 C28 O7 -8.2(3)
C26 C27 C30 C29 -174.06(17)
C26 C27 C30 C31 -0.3(3)
C27 C28 N4 C4 -162.73(16)
C27 C28 N4 C29 5.7(2)
C27 C30 C31 C32 -2.6(3)
C28 C27 C30 C29 0.0(2)
C28 C27 C30 C31 173.76(17)
C29 C30 C31 C32 169.84(18)
C30 C27 C28 N4 -3.3(2)
C30 C27 C28 O7 178.3(2)
C30 C29 N4 C4 162.35(17)
C30 C29 N4 C28 -5.8(2)
C30 C31 C32 C25 3.0(3)
C30 C31 C32 C33 -165.69(18)
C31 C32 C33 N3 166.45(18)
C31 C32 C33 O6 -10.4(4)
C32 C25 C26 C27 -2.4(3)
C32 C33 N3 C19 -153.88(17)
C32 C33 N3 C24 6.9(2)
N1 C5 C6 C1 174.09(17)
N1 C7 C8 C9 -167.1(2)
N1 C7 C8 C16 3.6(2)
N2 C13 C14 C10 2.9(2)
N2 C13 C14 C15 -171.49(19)
N2 C18 C19 C20 -169.52(16)
N2 C18 C19 N3 -43.0(2)
N2 C18 C23 C22 176.53(18)
N3 C19 C20 C21 173.51(17)
N3 C24 C25 C26 -165.38(19)
N3 C24 C25 C32 4.9(2)
N4 C4 C5 C6 -169.02(17)
N4 C4 C5 N1 -40.9(2)
N4 C29 C30 C27 3.4(2)
N4 C29 C30 C31 -169.92(18)
O1 C7 C8 C9 10.5(3)
O1 C7 C8 C16 -178.8(2)
O1 C7 N1 C5 -25.9(3)
O1 C7 N1 C17 174.82(19)
O2 C17 N1 C5 27.3(3)
O2 C17 N1 C7 -172.55(19)
O3 C11 N2 C13 -174.78(19)
O3 C11 N2 C18 18.1(3)
O4 C13 C14 C10 -178.7(2)
O4 C13 C14 C15 6.9(3)
O4 C13 N2 C11 175.7(2)
O4 C13 N2 C18 -18.0(3)
O5 C24 C25 C26 12.7(3)
O5 C24 C25 C32 -176.95(19)
O5 C24 N3 C19 -25.6(3)
O5 C24 N3 C33 174.41(18)
O6 C33 N3 C19 23.2(3)
O6 C33 N3 C24 -176.04(19)
O7 C28 N4 C4 15.7(3)
O7 C28 N4 C29 -175.78(19)
O8 C29 C30 C27 -177.78(19)
O8 C29 C30 C31 8.9(3)
O8 C29 N4 C4 -16.5(3)
O8 C29 N4 C28 175.40(18)

loop_
_twin_individual_id
_twin_individual_mass_fraction_refined
1 0.97(15)
2 0.03(15)
